data_4335282
loop_
_publ_author_name
'Xinsong Lin'
'Arthur Mar'

_publ_contact_author_address
; Department of Chemistry
  University of Alberta
  Edmonton, AB
  Canada  T6G 2G2
;
_publ_contact_author_email arthur.mar@ualberta.ca
_publ_contact_author_fax '(780) 492-8231'
_publ_contact_author_name 'Dr. Arthur Mar'
_publ_contact_author_phone '(780) 492-5592'
_publ_section_title
;
 Homologous Series of Rare-Earth Zinc Arsenides REZn2-xAs2.n(REAs) (RE=
 La-Nd, Sm;n= 3, 4, 5, 6)
;
_journal_name_full 'Inorganic Chemistry'
_journal_page_first 7261
_journal_page_last 7270
_journal_paper_doi 10.1021/ic400933v
_journal_volume 52
_journal_year 2013
_chemical_formula_structural 'Ce4 Mn0.59 Zn1.16 As5'
_chemical_formula_sum 'As5 Ce4 Mn0.59 Zn1.16'
_chemical_formula_weight 1043.32
_chemical_name_common 'cerium manganese zinc arsenide (4/0.6/1.2/5)'
_chemical_name_systematic 'cerium manganese zinc arsenide (4/0.6/1.2/5)'
_space_group_IT_number 164
_symmetry_cell_setting trigonal
_symmetry_space_group_name_Hall '-P 3 2"'
_symmetry_space_group_name_H-M 'P -3 m 1'
_atom_sites_solution_primary direct
_atom_sites_solution_secondary difmap
_audit_creation_method SHELXL-97
_cell_angle_alpha 90.00
_cell_angle_beta 90.00
_cell_angle_gamma 120.00
_cell_formula_units_Z 1
_cell_length_a 4.288(6)
_cell_length_b 4.288(6)
_cell_length_c 17.59(3)
_cell_measurement_reflns_used 1025
_cell_measurement_temperature 296(2)
_cell_measurement_theta_max 31.51
_cell_measurement_theta_min 5.80
_cell_volume 280.1(7)
_computing_cell_refinement 'Bruker SAINT 7.68A (Bruker, 2009)'
_computing_data_collection 'Bruker SMART 5.054 (Bruker, 1999)'
_computing_data_reduction 'Bruker SAINT 7.68A'
_computing_molecular_graphics 'ATOMS 5.1 (Dowty, 1999)'
_computing_publication_material 'Bruker SHELXTL 6.12'
_computing_structure_refinement 'Bruker SHELXTL 6.12'
_computing_structure_solution 'Bruker SHELXTL 6.12'
_diffrn_ambient_temperature 296(2)
_diffrn_measured_fraction_theta_full 0.982
_diffrn_measured_fraction_theta_max 0.982
_diffrn_measurement_device_type 'Bruker PLATFORM/SMART APEX II CCD'
_diffrn_measurement_method '\f and \w scans'
_diffrn_radiation_monochromator graphite
_diffrn_radiation_source 'fine-focus sealed tube'
_diffrn_radiation_type MoK\a
_diffrn_radiation_wavelength 0.71073
_diffrn_reflns_av_R_equivalents 0.0601
_diffrn_reflns_av_sigmaI/netI 0.0760
_diffrn_reflns_limit_h_max 6
_diffrn_reflns_limit_h_min -6
_diffrn_reflns_limit_k_max 6
_diffrn_reflns_limit_k_min -6
_diffrn_reflns_limit_l_max 27
_diffrn_reflns_limit_l_min -26
_diffrn_reflns_number 3873
_diffrn_reflns_theta_full 33.16
_diffrn_reflns_theta_max 33.16
_diffrn_reflns_theta_min 2.32
_exptl_absorpt_coefficient_mu 33.589
_exptl_absorpt_correction_T_max 0.5473
_exptl_absorpt_correction_T_min 0.3654
_exptl_absorpt_correction_type numerical
_exptl_absorpt_process_details 'Bruker SHELXTL 6.12 (Sheldrick, 2001)'
_exptl_crystal_colour black
_exptl_crystal_density_diffrn 6.185
_exptl_crystal_description irregular
_exptl_crystal_F_000 447
_exptl_crystal_size_max 0.05
_exptl_crystal_size_mid 0.04
_exptl_crystal_size_min 0.03
_refine_diff_density_max 5.036
_refine_diff_density_min -4.245
_refine_diff_density_rms 0.610
_refine_ls_extinction_coef 0.0059(10)
_refine_ls_extinction_expression Fc^*^=kFc[1+0.001xFc^2^\l^3^/sin(2\q)]^-1/4^
_refine_ls_extinction_method SHELXL
_refine_ls_goodness_of_fit_ref 1.093
_refine_ls_matrix_type full
_refine_ls_number_parameters 19
_refine_ls_number_reflns 489
_refine_ls_number_restraints 0
_refine_ls_restrained_S_all 1.093
_refine_ls_R_factor_all 0.0477
_refine_ls_R_factor_gt 0.0312
_refine_ls_shift/su_max 0.000
_refine_ls_shift/su_mean 0.000
_refine_ls_structure_factor_coef Fsqd
_refine_ls_weighting_details 'calc w=1/[\s^2^(Fo^2^)+(0.0000P)^2^+0.4282P] where P=(Fo^2^+2Fc^2^)/3'
_refine_ls_weighting_scheme calc
_refine_ls_wR_factor_gt 0.0819
_refine_ls_wR_factor_ref 0.0981
_reflns_number_gt 385
_reflns_number_total 489
_reflns_threshold_expression I>2\s(I)
_cod_data_source_file ic400933v_si_002_3.cif
_cod_data_source_block ce4mn0.6zn1.2as5
_cod_database_code 4335282

loop_
_symmetry_equiv_pos_as_xyz
'x, y, z'
'-y, x-y, z'
'-x+y, -x, z'
'y, x, -z'
'x-y, -y, -z'
'-x, -x+y, -z'
'-x, -y, -z'
'y, -x+y, -z'
'x-y, x, -z'
'-y, -x, z'
'-x+y, y, z'
'x, x-y, z'

loop_
_atom_site_label
_atom_site_type_symbol
_atom_site_fract_x
_atom_site_fract_y
_atom_site_fract_z
_atom_site_U_iso_or_equiv
_atom_site_adp_type
_atom_site_occupancy
_atom_site_symmetry_multiplicity
_atom_site_calc_flag
_atom_site_refinement_flags
Ce1 Ce 0.3333 0.6667 0.09925(3) 0.0085(2) Uani 1 6 d S
Ce2 Ce 0.0000 0.0000 0.29819(4) 0.0111(2) Uani 1 6 d S
Mn Mn 0.3333 0.6667 0.55156(11) 0.0158(4) Uani 0.29 6 d SP
Zn Zn 0.3333 0.6667 0.55156(11) 0.0158(4) Uani 0.58 6 d SP
As1 As 0.3333 0.6667 0.40475(8) 0.0116(3) Uani 1 6 d S
As2 As 0.3333 0.6667 0.79784(6) 0.0092(3) Uani 1 6 d S
As3 As 0.0000 0.0000 0.0000 0.0098(4) Uani 1 12 d S

loop_
_atom_site_aniso_label
_atom_site_aniso_U_11
_atom_site_aniso_U_22
_atom_site_aniso_U_33
_atom_site_aniso_U_23
_atom_site_aniso_U_13
_atom_site_aniso_U_12
Ce1 0.0087(3) 0.0087(3) 0.0082(4) 0.000 0.000 0.00434(13)
Ce2 0.0107(3) 0.0107(3) 0.0121(4) 0.000 0.000 0.00534(13)
Mn 0.0163(5) 0.0163(5) 0.0149(10) 0.000 0.000 0.0082(2)
Zn 0.0163(5) 0.0163(5) 0.0149(10) 0.000 0.000 0.0082(2)
As1 0.0121(4) 0.0121(4) 0.0107(7) 0.000 0.000 0.00605(19)
As2 0.0086(4) 0.0086(4) 0.0103(7) 0.000 0.000 0.00430(19)
As3 0.0087(5) 0.0087(5) 0.0120(9) 0.000 0.000 0.0044(2)

loop_
_atom_type_symbol
_atom_type_description
_atom_type_scat_dispersion_real
_atom_type_scat_dispersion_imag
_atom_type_scat_source
Mn Mn 0.3368 0.7283 'International Tables Vol C Tables 4.2.6.8 and 6.1.1.4'
Zn Zn 0.2839 1.4301 'International Tables Vol C Tables 4.2.6.8 and 6.1.1.4'
As As 0.0499 2.0058 'International Tables Vol C Tables 4.2.6.8 and 6.1.1.4'
Ce Ce -0.2486 2.6331 'International Tables Vol C Tables 4.2.6.8 and 6.1.1.4'

loop_
_geom_angle_atom_site_label_1
_geom_angle_atom_site_label_2
_geom_angle_atom_site_label_3
_geom_angle
_geom_angle_site_symmetry_1
_geom_angle_site_symmetry_3
As3 Ce1 As3 90.11(8) . 1_565
As3 Ce1 As3 90.11(8) . 1_665
As3 Ce1 As3 90.11(8) 1_565 1_665
As3 Ce1 As2 90.58(8) . 7_666
As3 Ce1 As2 179.02(2) 1_565 7_666
As3 Ce1 As2 90.58(8) 1_665 7_666
As3 Ce1 As2 179.02(2) . 7_676
As3 Ce1 As2 90.58(8) 1_565 7_676
As3 Ce1 As2 90.58(8) 1_665 7_676
As2 Ce1 As2 88.71(8) 7_666 7_676
As3 Ce1 As2 90.58(8) . 7_566
As3 Ce1 As2 90.58(8) 1_565 7_566
As3 Ce1 As2 179.02(2) 1_665 7_566
As2 Ce1 As2 88.71(8) 7_666 7_566
As2 Ce1 As2 88.71(8) 7_676 7_566
As2 Ce2 As2 91.36(8) 7_556 7_666
As2 Ce2 As2 91.36(8) 7_556 7_566
As2 Ce2 As2 91.36(8) 7_666 7_566
As2 Ce2 As1 90.62(8) 7_556 1_445
As2 Ce2 As1 177.18(3) 7_666 1_445
As2 Ce2 As1 90.62(8) 7_566 1_445
As2 Ce2 As1 177.18(3) 7_556 .
As2 Ce2 As1 90.62(8) 7_666 .
As2 Ce2 As1 90.62(8) 7_566 .
As1 Ce2 As1 87.34(9) 1_445 .
As2 Ce2 As1 90.62(8) 7_556 1_545
As2 Ce2 As1 90.62(8) 7_666 1_545
As2 Ce2 As1 177.18(3) 7_566 1_545
As1 Ce2 As1 87.34(9) 1_445 1_545
As1 Ce2 As1 87.34(9) . 1_545
As2 Ce2 Mn 133.92(4) 7_556 7_666
As2 Ce2 Mn 81.16(12) 7_666 7_666
As2 Ce2 Mn 133.92(4) 7_566 7_666
As1 Ce2 Mn 96.01(12) 1_445 7_666
As1 Ce2 Mn 44.52(4) . 7_666
As1 Ce2 Mn 44.52(4) 1_545 7_666
As2 Ce2 Zn 133.92(4) 7_556 7_666
As2 Ce2 Zn 81.16(12) 7_666 7_666
As2 Ce2 Zn 133.92(4) 7_566 7_666
As1 Ce2 Zn 96.01(12) 1_445 7_666
As1 Ce2 Zn 44.52(4) . 7_666
As1 Ce2 Zn 44.52(4) 1_545 7_666
Mn Ce2 Zn 0.00(4) 7_666 7_666
As2 Ce2 Mn 81.16(12) 7_556 7_556
As2 Ce2 Mn 133.92(4) 7_666 7_556
As2 Ce2 Mn 133.92(4) 7_566 7_556
As1 Ce2 Mn 44.52(4) 1_445 7_556
As1 Ce2 Mn 96.01(12) . 7_556
As1 Ce2 Mn 44.52(4) 1_545 7_556
Mn Ce2 Mn 72.62(10) 7_666 7_556
Zn Ce2 Mn 72.62(10) 7_666 7_556
As2 Ce2 Zn 81.16(12) 7_556 7_556
As2 Ce2 Zn 133.92(4) 7_666 7_556
As2 Ce2 Zn 133.92(4) 7_566 7_556
As1 Ce2 Zn 44.52(4) 1_445 7_556
As1 Ce2 Zn 96.01(12) . 7_556
As1 Ce2 Zn 44.52(4) 1_545 7_556
Mn Ce2 Zn 72.62(10) 7_666 7_556
Zn Ce2 Zn 72.62(10) 7_666 7_556
Mn Ce2 Zn 0.0 7_556 7_556
As2 Ce2 Zn 133.92(4) 7_556 7_566
As2 Ce2 Zn 133.92(4) 7_666 7_566
As2 Ce2 Zn 81.16(12) 7_566 7_566
As1 Ce2 Zn 44.52(4) 1_445 7_566
As1 Ce2 Zn 44.52(4) . 7_566
As1 Ce2 Zn 96.01(12) 1_545 7_566
Mn Ce2 Zn 72.62(10) 7_666 7_566
Zn Ce2 Zn 72.62(10) 7_666 7_566
Mn Ce2 Zn 72.62(10) 7_556 7_566
Zn Ce2 Zn 72.62(10) 7_556 7_566
As2 Ce2 Mn 133.92(4) 7_556 7_566
As2 Ce2 Mn 133.92(4) 7_666 7_566
As2 Ce2 Mn 81.16(12) 7_566 7_566
As1 Ce2 Mn 44.52(4) 1_445 7_566
As1 Ce2 Mn 44.52(4) . 7_566
As1 Ce2 Mn 96.01(12) 1_545 7_566
Mn Ce2 Mn 72.62(10) 7_666 7_566
Zn Ce2 Mn 72.62(10) 7_666 7_566
Mn Ce2 Mn 72.62(10) 7_556 7_566
Zn Ce2 Mn 72.62(10) 7_556 7_566
Zn Ce2 Mn 0.00(4) 7_566 7_566
As1 Mn As1 107.24(6) . 7_666
As1 Mn As1 107.24(6) . 7_676
As1 Mn As1 111.60(6) 7_666 7_676
As1 Mn As1 107.24(6) . 7_566
As1 Mn As1 111.60(6) 7_666 7_566
As1 Mn As1 111.60(6) 7_676 7_566
As1 Mn Zn 53.78(8) . 7_666
As1 Mn Zn 53.47(9) 7_666 7_666
As1 Mn Zn 124.08(3) 7_676 7_666
As1 Mn Zn 124.08(3) 7_566 7_666
As1 Mn Mn 53.78(8) . 7_666
As1 Mn Mn 53.47(9) 7_666 7_666
As1 Mn Mn 124.08(3) 7_676 7_666
As1 Mn Mn 124.08(3) 7_566 7_666
Zn Mn Mn 0.00(6) 7_666 7_666
As1 Mn Mn 53.78(8) . 7_566
As1 Mn Mn 124.08(3) 7_666 7_566
As1 Mn Mn 124.08(3) 7_676 7_566
As1 Mn Mn 53.47(9) 7_566 7_566
Zn Mn Mn 88.64(12) 7_666 7_566
Mn Mn Mn 88.64(12) 7_666 7_566
As1 Mn Zn 53.78(8) . 7_566
As1 Mn Zn 124.08(3) 7_666 7_566
As1 Mn Zn 124.08(3) 7_676 7_566
As1 Mn Zn 53.47(9) 7_566 7_566
Zn Mn Zn 88.64(12) 7_666 7_566
Mn Mn Zn 88.64(12) 7_666 7_566
Mn Mn Zn 0.0 7_566 7_566
As1 Mn Zn 53.78(8) . 7_676
As1 Mn Zn 124.08(3) 7_666 7_676
As1 Mn Zn 53.47(9) 7_676 7_676
As1 Mn Zn 124.08(3) 7_566 7_676
Zn Mn Zn 88.64(12) 7_666 7_676
Mn Mn Zn 88.64(12) 7_666 7_676
Mn Mn Zn 88.64(12) 7_566 7_676
Zn Mn Zn 88.64(12) 7_566 7_676
As1 Mn Mn 53.78(8) . 7_676
As1 Mn Mn 124.08(3) 7_666 7_676
As1 Mn Mn 53.47(9) 7_676 7_676
As1 Mn Mn 124.08(3) 7_566 7_676
Zn Mn Mn 88.64(12) 7_666 7_676
Mn Mn Mn 88.64(12) 7_666 7_676
Mn Mn Mn 88.64(12) 7_566 7_676
Zn Mn Mn 88.64(12) 7_566 7_676
Zn Mn Mn 0.00(6) 7_676 7_676
As1 Mn Ce2 136.87(6) . 7_666
As1 Mn Ce2 57.12(4) 7_666 7_666
As1 Mn Ce2 57.13(4) 7_676 7_666
As1 Mn Ce2 115.89(12) 7_566 7_666
Zn Mn Ce2 98.94(9) 7_666 7_666
Mn Mn Ce2 98.94(9) 7_666 7_666
Mn Mn Ce2 169.36(8) 7_566 7_666
Zn Mn Ce2 169.36(8) 7_566 7_666
Zn Mn Ce2 98.94(9) 7_676 7_666
Mn Mn Ce2 98.94(9) 7_676 7_666
As1 Mn Ce2 136.87(6) . 7_566
As1 Mn Ce2 115.89(12) 7_666 7_566
As1 Mn Ce2 57.12(4) 7_676 7_566
As1 Mn Ce2 57.12(4) 7_566 7_566
Zn Mn Ce2 169.36(8) 7_666 7_566
Mn Mn Ce2 169.36(8) 7_666 7_566
Mn Mn Ce2 98.94(9) 7_566 7_566
Zn Mn Ce2 98.94(9) 7_566 7_566
Zn Mn Ce2 98.94(9) 7_676 7_566
Mn Mn Ce2 98.94(9) 7_676 7_566
Ce2 Mn Ce2 72.61(10) 7_666 7_566
Mn As1 Zn 72.76(6) . 7_666
Mn As1 Mn 72.76(6) . 7_666
Zn As1 Mn 0.00(8) 7_666 7_666
Mn As1 Zn 72.76(6) . 7_676
Zn As1 Zn 111.60(6) 7_666 7_676
Mn As1 Zn 111.60(6) 7_666 7_676
Mn As1 Mn 72.76(6) . 7_676
Zn As1 Mn 111.60(6) 7_666 7_676
Mn As1 Mn 111.60(6) 7_666 7_676
Zn As1 Mn 0.00(8) 7_676 7_676
Mn As1 Zn 72.76(6) . 7_566
Zn As1 Zn 111.60(6) 7_666 7_566
Mn As1 Zn 111.60(6) 7_666 7_566
Zn As1 Zn 111.60(6) 7_676 7_566
Mn As1 Zn 111.60(6) 7_676 7_566
Mn As1 Mn 72.76(6) . 7_566
Zn As1 Mn 111.60(6) 7_666 7_566
Mn As1 Mn 111.60(6) 7_666 7_566
Zn As1 Mn 111.60(6) 7_676 7_566
Mn As1 Mn 111.60(6) 7_676 7_566
Zn As1 Mn 0.0 7_566 7_566
Mn As1 Ce2 127.12(6) . .
Zn As1 Ce2 78.35(6) 7_666 .
Mn As1 Ce2 78.35(6) 7_666 .
Zn As1 Ce2 160.12(7) 7_676 .
Mn As1 Ce2 160.12(7) 7_676 .
Zn As1 Ce2 78.35(6) 7_566 .
Mn As1 Ce2 78.35(6) 7_566 .
Mn As1 Ce2 127.12(6) . 1_565
Zn As1 Ce2 160.12(7) 7_666 1_565
Mn As1 Ce2 160.12(7) 7_666 1_565
Zn As1 Ce2 78.35(6) 7_676 1_565
Mn As1 Ce2 78.35(6) 7_676 1_565
Zn As1 Ce2 78.35(6) 7_566 1_565
Mn As1 Ce2 78.35(6) 7_566 1_565
Ce2 As1 Ce2 87.34(9) . 1_565
Mn As1 Ce2 127.12(6) . 1_665
Zn As1 Ce2 78.36(6) 7_666 1_665
Mn As1 Ce2 78.36(6) 7_666 1_665
Zn As1 Ce2 78.36(6) 7_676 1_665
Mn As1 Ce2 78.36(6) 7_676 1_665
Zn As1 Ce2 160.12(7) 7_566 1_665
Mn As1 Ce2 160.12(7) 7_566 1_665
Ce2 As1 Ce2 87.34(9) . 1_665
Ce2 As1 Ce2 87.34(9) 1_565 1_665
Ce2 As2 Ce2 91.36(8) 7_556 7_566
Ce2 As2 Ce2 91.36(8) 7_556 7_666
Ce2 As2 Ce2 91.36(8) 7_566 7_666
Ce2 As2 Ce1 89.95(8) 7_556 7_666
Ce2 As2 Ce1 178.13(4) 7_566 7_666
Ce2 As2 Ce1 89.95(8) 7_666 7_666
Ce2 As2 Ce1 178.13(4) 7_556 7_676
Ce2 As2 Ce1 89.95(8) 7_566 7_676
Ce2 As2 Ce1 89.95(8) 7_666 7_676
Ce1 As2 Ce1 88.71(8) 7_666 7_676
Ce2 As2 Ce1 89.95(8) 7_556 7_566
Ce2 As2 Ce1 89.95(8) 7_566 7_566
Ce2 As2 Ce1 178.13(4) 7_666 7_566
Ce1 As2 Ce1 88.71(8) 7_666 7_566
Ce1 As2 Ce1 88.71(8) 7_676 7_566
Ce1 As3 Ce1 180.0 . 7
Ce1 As3 Ce1 89.89(8) . 7_665
Ce1 As3 Ce1 90.11(8) 7 7_665
Ce1 As3 Ce1 90.11(8) . 1_445
Ce1 As3 Ce1 89.89(8) 7 1_445
Ce1 As3 Ce1 180.000(18) 7_665 1_445
Ce1 As3 Ce1 90.11(8) . 1_545
Ce1 As3 Ce1 89.89(8) 7 1_545
Ce1 As3 Ce1 89.89(8) 7_665 1_545
Ce1 As3 Ce1 90.11(8) 1_445 1_545
Ce1 As3 Ce1 89.89(8) . 7_565
Ce1 As3 Ce1 90.11(8) 7 7_565
Ce1 As3 Ce1 90.11(8) 7_665 7_565
Ce1 As3 Ce1 89.89(8) 1_445 7_565
Ce1 As3 Ce1 180.000(18) 1_545 7_565

loop_
_geom_bond_atom_site_label_1
_geom_bond_atom_site_label_2
_geom_bond_distance
_geom_bond_site_symmetry_2
Ce1 As3 3.029(3) .
Ce1 As3 3.029(3) 1_565
Ce1 As3 3.029(3) 1_665
Ce1 As2 3.067(3) 7_666
Ce1 As2 3.067(3) 7_676
Ce1 As2 3.067(3) 7_566
Ce2 As2 2.997(3) 7_556
Ce2 As2 2.997(3) 7_666
Ce2 As2 2.997(3) 7_566
Ce2 As1 3.105(3) 1_445
Ce2 As1 3.105(3) .
Ce2 As1 3.105(3) 1_545
Ce2 Mn 3.621(4) 7_666
Ce2 Zn 3.621(4) 7_666
Ce2 Mn 3.621(4) 7_556
Ce2 Zn 3.621(4) 7_556
Ce2 Zn 3.621(4) 7_566
Ce2 Mn 3.621(4) 7_566
Mn As1 2.582(4) .
Mn As1 2.592(4) 7_666
Mn As1 2.592(4) 7_676
Mn As1 2.592(4) 7_566
Mn Zn 3.069(4) 7_666
Mn Mn 3.069(4) 7_666
Mn Mn 3.069(4) 7_566
Mn Zn 3.069(4) 7_566
Mn Zn 3.069(4) 7_676
Mn Mn 3.069(4) 7_676
Mn Ce2 3.621(4) 7_666
Mn Ce2 3.621(4) 7_566
As1 Zn 2.592(4) 7_666
As1 Mn 2.592(4) 7_666
As1 Zn 2.592(4) 7_676
As1 Mn 2.592(4) 7_676
As1 Zn 2.592(4) 7_566
As1 Mn 2.592(4) 7_566
As1 Ce2 3.105(3) 1_565
As1 Ce2 3.105(3) 1_665
As2 Ce2 2.997(3) 7_556
As2 Ce2 2.997(3) 7_566
As2 Ce2 2.997(3) 7_666
As2 Ce1 3.067(3) 7_666
As2 Ce1 3.067(3) 7_676
As2 Ce1 3.067(3) 7_566
As3 Ce1 3.029(3) 7
As3 Ce1 3.029(3) 7_665
As3 Ce1 3.029(3) 1_445
As3 Ce1 3.029(3) 1_545
As3 Ce1 3.029(3) 7_565
